data_4326763
loop_
_publ_author_name
'Christoph E. Strasser'
'Vincent J. Catalano'

_publ_section_title
;
 Luminescent Copper(I) Halide Adducts of [Au(im(CH2py)2)2]PF6 Exhibiting
 Short Au(I)...Cu(I) Separations and Unusual Semibridging NHC Ligands
;
_journal_name_full 'Inorganic Chemistry'
_journal_page_first 11228
_journal_page_last 11234
_journal_paper_doi 10.1021/ic201795b
_journal_volume 50
_journal_year 2011
_chemical_formula_moiety 'C30 H28 Au Br2 Cu2 N8, Br, 3(C2 H3 N)'
_chemical_formula_sum 'C37 H40 Au Br3 Cu2 N11'
_chemical_formula_weight 1202.58
_chemical_name_common '[Au(im(CH~2~py)~2~)~2~(Cu~2~Br~2~]Br'
_chemical_name_systematic
;
catena-poly-{\m~3~-\h^3^-bis{1,3-bis[(2-pyridyl-1\kN)methyl]-1H-
imidazol-2-ylidene-2\kC}bis(\m-bromo-1\k^2^)di-copper(I) gold(I)}bromide
 ethanenitrile trisolvate
;
_space_group_crystal_system monoclinic
_space_group_IT_number 13
_space_group_name_Hall '-P 2yac'
_space_group_name_H-M_alt 'P 1 2/n 1'
_symmetry_space_group_name_Hall '-P 2yac'
_symmetry_space_group_name_H-M 'P 1 2/n 1'
_atom_sites_solution_hydrogens geom
_atom_sites_solution_primary direct
_atom_sites_solution_secondary difmap
_audit_creation_date 2011-06-06
_audit_creation_method
;
  Olex2 1.1
  (compiled Feb 15 2011 20:38:53, GUI svn.r3494)
;
_audit_update_record
;
2011-08-17 # Formatted by publCIF
;
_cell_angle_alpha 90.00
_cell_angle_beta 92.978(1)
_cell_angle_gamma 90.00
_cell_formula_units_Z 2
_cell_length_a 7.4834(2)
_cell_length_b 11.9438(2)
_cell_length_c 23.3998(5)
_cell_measurement_reflns_used 6171
_cell_measurement_temperature 100.0
_cell_measurement_theta_max 27.02
_cell_measurement_theta_min 2.44
_cell_volume 2088.66(8)
_computing_cell_refinement 'SAINT v7.68A (Bruker, 2009)'
_computing_data_collection 'SAINT v7.68A (Bruker, 2009)'
_computing_data_reduction 'SAINT v7.68A (Bruker, 2009)'
_computing_molecular_graphics
;
O. V. Dolomanov, L. J. Bourhis, R. J. Gildea, J. A. K. Howard and H. Puschmann,
OLEX2: a complete structure solution, refinement and analysis program.
J. Appl. Cryst. (2009). 42, 339-341.
;
_computing_publication_material
;
Diamond V3.2a - Crystal and Molecular Structure Visualization
Crystal Impact - K. Brandenburg & H. Putz GbR, Rathausgasse 30, D-53111 Bonn
;
_computing_structure_refinement 'SHELXL-97 (Sheldrick, 2008)'
_computing_structure_solution 'SHELXS-97 (Sheldrick, 2008)'
_diffrn_ambient_temperature 100.0
_diffrn_detector_area_resol_mean 8
_diffrn_measured_fraction_theta_full 0.997
_diffrn_measured_fraction_theta_max 0.997
_diffrn_measurement_device_type 'Bruker SMART APEX CCD area detector'
_diffrn_measurement_method '\w and \f scans'
_diffrn_radiation_monochromator graphite
_diffrn_radiation_type MoK\a
_diffrn_radiation_wavelength 0.71073
_diffrn_reflns_av_R_equivalents 0.0420
_diffrn_reflns_av_unetI/netI 0.0432
_diffrn_reflns_limit_h_max 9
_diffrn_reflns_limit_h_min -9
_diffrn_reflns_limit_k_max 14
_diffrn_reflns_limit_k_min -15
_diffrn_reflns_limit_l_max 29
_diffrn_reflns_limit_l_min -28
_diffrn_reflns_number 19780
_diffrn_reflns_theta_full 27.12
_diffrn_reflns_theta_max 27.12
_diffrn_reflns_theta_min 1.70
_diffrn_source 'sealed tube'
_diffrn_source_current 30.0
_diffrn_source_power 1.5
_diffrn_source_voltage 50.0
_diffrn_standards_number 0
_exptl_absorpt_coefficient_mu 7.424
_exptl_absorpt_correction_T_max 0.7455
_exptl_absorpt_correction_T_min 0.4793
_exptl_absorpt_correction_type multi-scan
_exptl_absorpt_process_details
;
 SADABS-2008/1 (Bruker,2008) was used for absorption correction.
 R(int) was 0.1197 before and 0.0493 after correction.
 The Ratio of minimum to maximum transmission is 0.642924211938.
 The \l/2 correction factor is 0.0015
;
_exptl_crystal_colour 'clear light colourless'
_exptl_crystal_colour_lustre clear
_exptl_crystal_colour_modifier light
_exptl_crystal_colour_primary colourless
_exptl_crystal_density_diffrn 1.912
_exptl_crystal_description needle
_exptl_crystal_F_000 1162
_exptl_crystal_preparation 'Mounted on a glass fiber in Paratone oil'
_exptl_crystal_recrystallization_method 'From acetonitrile by slow cooling'
_exptl_crystal_size_max 0.124
_exptl_crystal_size_mid 0.081
_exptl_crystal_size_min 0.056
_refine_diff_density_max 4.337
_refine_diff_density_min -1.017
_refine_diff_density_rms 0.181
_refine_ls_extinction_method none
_refine_ls_goodness_of_fit_ref 1.058
_refine_ls_hydrogen_treatment constr
_refine_ls_matrix_type full
_refine_ls_number_parameters 250
_refine_ls_number_reflns 4619
_refine_ls_number_restraints 0
_refine_ls_restrained_S_all 1.058
_refine_ls_R_factor_all 0.0467
_refine_ls_R_factor_gt 0.0367
_refine_ls_shift/su_max 0.000
_refine_ls_shift/su_mean 0.000
_refine_ls_structure_factor_coef Fsqd
_refine_ls_weighting_details 'calc w=1/[\s^2^(Fo^2^)+(0.0404P)^2^+10.4378P] where P=(Fo^2^+2Fc^2^)/3'
_refine_ls_weighting_scheme calc
_refine_ls_wR_factor_gt 0.0879
_refine_ls_wR_factor_ref 0.0922
_reflns_number_gt 3972
_reflns_number_total 4619
_reflns_threshold_expression I>2\s(I)
_cod_data_source_file ic201795b_si_002_4.cif
_cod_data_source_block ces396b
_cod_database_code 4326763

loop_
_space_group_symop_id
_space_group_symop_operation_xyz
1 'x, y, z'
2 '-x+1/2, y, -z+1/2'
3 '-x, -y, -z'
4 'x-1/2, -y, z-1/2'

loop_
_atom_site_label
_atom_site_type_symbol
_atom_site_fract_x
_atom_site_fract_y
_atom_site_fract_z
_atom_site_U_iso_or_equiv
_atom_site_adp_type
_atom_site_occupancy
_atom_site_symmetry_multiplicity
_atom_site_calc_flag
_atom_site_refinement_flags
Au1 Au 0.7500 0.71586(2) 0.2500 0.01274(9) Uani 1 2 d S
N1 N 0.8807(6) 0.6151(4) 0.14238(19) 0.0155(10) Uani 1 1 d .
C1 C 0.8445(8) 0.7099(4) 0.1717(2) 0.0145(11) Uani 1 1 d .
N2 N 0.8910(6) 0.7932(4) 0.13614(19) 0.0146(9) Uani 1 1 d .
C20 C 0.8696(7) 0.9115(4) 0.1501(2) 0.0134(11) Uani 1 1 d .
H20A H 0.9467 0.9571 0.1260 0.016 Uiso 1 1 calc R
H20B H 0.9092 0.9241 0.1906 0.016 Uiso 1 1 calc R
C3 C 0.9524(8) 0.7514(5) 0.0859(2) 0.0182(12) Uani 1 1 d .
H3 H 0.9922 0.7938 0.0546 0.022 Uiso 1 1 calc R
C2 C 0.9454(8) 0.6393(5) 0.0896(2) 0.0180(12) Uani 1 1 d .
H2 H 0.9784 0.5870 0.0614 0.022 Uiso 1 1 calc R
C10 C 0.8443(8) 0.5029(4) 0.1639(2) 0.0162(11) Uani 1 1 d .
H10A H 0.8713 0.5013 0.2058 0.019 Uiso 1 1 calc R
H10B H 0.9246 0.4487 0.1461 0.019 Uiso 1 1 calc R
Cu1 Cu 0.7500 0.31489(8) 0.2500 0.0158(2) Uani 1 2 d S
Cu2 Cu 0.7500 1.07001(8) 0.2500 0.0159(2) Uani 1 2 d S
N10 N 0.5910(6) 0.3903(4) 0.18732(19) 0.0156(9) Uani 1 1 d .
C11 C 0.6524(8) 0.4671(4) 0.1516(2) 0.0159(11) Uani 1 1 d .
N11 N 0.6062(6) 1.0078(4) 0.1823(2) 0.0151(10) Uani 1 1 d .
C15 C 0.4219(8) 0.3521(5) 0.1771(3) 0.0192(12) Uani 1 1 d .
H15 H 0.3753 0.3001 0.2032 0.023 Uiso 1 1 calc R
C21 C 0.6769(7) 0.9495(4) 0.1406(2) 0.0141(11) Uani 1 1 d .
C23 C 0.4132(8) 0.9668(6) 0.0800(3) 0.0275(14) Uani 1 1 d .
H23 H 0.3481 0.9527 0.0448 0.033 Uiso 1 1 calc R
C22 C 0.5845(8) 0.9272(5) 0.0893(3) 0.0239(13) Uani 1 1 d .
H22 H 0.6390 0.8847 0.0607 0.029 Uiso 1 1 calc R
C12 C 0.5483(8) 0.5074(5) 0.1050(3) 0.0217(13) Uani 1 1 d .
H12 H 0.5941 0.5635 0.0809 0.026 Uiso 1 1 calc R
C25 C 0.4359(8) 1.0455(5) 0.1731(2) 0.0183(12) Uani 1 1 d .
H25 H 0.3827 1.0860 0.2027 0.022 Uiso 1 1 calc R
Br2 Br 0.0000 1.0000 0.0000 0.01928(18) Uani 1 2 d S
Br1 Br 0.96349(7) 0.19673(4) 0.19548(2) 0.01525(13) Uani 1 1 d .
C14 C 0.3149(8) 0.3851(5) 0.1307(3) 0.0241(13) Uani 1 1 d .
H14 H 0.1992 0.3537 0.1238 0.029 Uiso 1 1 calc R
C24 C 0.3374(8) 1.0278(5) 0.1228(3) 0.0239(13) Uani 1 1 d .
H24 H 0.2194 1.0567 0.1176 0.029 Uiso 1 1 calc R
C13 C 0.3789(8) 0.4653(5) 0.0940(3) 0.0272(14) Uani 1 1 d .
H13 H 0.3071 0.4907 0.0619 0.033 Uiso 1 1 calc R
C6 C 0.8070(10) 0.3052(5) 0.0458(3) 0.0258(14) Uani 1 1 d .
C7 C 0.6879(9) 0.2127(5) 0.0598(3) 0.0286(14) Uani 1 1 d .
H7A H 0.7396 0.1417 0.0476 0.043 Uiso 1 1 calc R
H7B H 0.5707 0.2236 0.0398 0.043 Uiso 1 1 calc R
H7C H 0.6737 0.2110 0.1011 0.043 Uiso 1 1 calc R
N4 N 0.9038(9) 0.3746(5) 0.0354(2) 0.0401(16) Uani 1 1 d .
C4 C 1.2500 0.6663(18) 0.2500 0.112(8) Uani 1 2 d S
C5 C 1.275(4) 0.788(2) 0.230(2) 0.15(3) Uani 0.50 1 d P
H5A H 1.1627 0.8150 0.2113 0.230 Uiso 0.50 1 calc PR
H5B H 1.3699 0.7907 0.2027 0.230 Uiso 0.50 1 calc PR
H5C H 1.3075 0.8354 0.2630 0.230 Uiso 0.50 1 calc PR
N3 N 1.2500 0.5767(12) 0.2500 0.091(5) Uani 1 2 d S

loop_
_atom_site_aniso_label
_atom_site_aniso_U_11
_atom_site_aniso_U_22
_atom_site_aniso_U_33
_atom_site_aniso_U_23
_atom_site_aniso_U_13
_atom_site_aniso_U_12
Au1 0.01481(16) 0.00928(15) 0.01468(15) 0.000 0.00604(11) 0.000
N1 0.022(3) 0.008(2) 0.017(2) 0.0014(17) 0.0066(19) 0.0009(18)
C1 0.022(3) 0.009(2) 0.013(3) -0.002(2) 0.002(2) -0.002(2)
N2 0.016(2) 0.010(2) 0.018(2) 0.0009(17) 0.0053(18) 0.0016(18)
C20 0.012(3) 0.009(3) 0.020(3) -0.002(2) 0.002(2) 0.000(2)
C3 0.022(3) 0.015(3) 0.018(3) 0.002(2) 0.013(2) -0.002(2)
C2 0.023(3) 0.015(3) 0.017(3) 0.000(2) 0.011(2) 0.002(2)
C10 0.020(3) 0.009(3) 0.020(3) 0.002(2) 0.008(2) 0.001(2)
Cu1 0.0189(5) 0.0088(4) 0.0201(5) 0.000 0.0043(4) 0.000
Cu2 0.0170(5) 0.0139(5) 0.0169(5) 0.000 0.0020(4) 0.000
N10 0.017(2) 0.010(2) 0.020(2) 0.0019(18) 0.0082(19) 0.0017(18)
C11 0.020(3) 0.010(3) 0.018(3) -0.002(2) 0.008(2) 0.002(2)
N11 0.015(2) 0.009(2) 0.021(2) 0.0024(18) 0.0016(19) -0.0014(18)
C15 0.016(3) 0.014(3) 0.028(3) -0.001(2) 0.006(2) -0.001(2)
C21 0.016(3) 0.007(2) 0.020(3) 0.000(2) 0.005(2) -0.001(2)
C23 0.019(3) 0.040(4) 0.023(3) -0.009(3) -0.003(2) -0.003(3)
C22 0.022(3) 0.026(3) 0.024(3) -0.009(3) 0.004(2) 0.003(3)
C12 0.023(3) 0.016(3) 0.027(3) 0.007(2) 0.006(2) 0.004(2)
C25 0.018(3) 0.011(3) 0.026(3) -0.001(2) 0.008(2) 0.003(2)
Br2 0.0173(4) 0.0186(4) 0.0221(4) 0.0076(3) 0.0020(3) 0.0013(3)
Br1 0.0170(3) 0.0095(3) 0.0200(3) -0.00056(19) 0.0078(2) -0.00028(19)
C14 0.019(3) 0.022(3) 0.032(3) -0.002(3) 0.005(3) -0.003(2)
C24 0.017(3) 0.018(3) 0.036(4) -0.003(3) -0.001(3) 0.002(2)
C13 0.023(3) 0.026(3) 0.032(4) 0.008(3) -0.001(3) 0.006(3)
C6 0.044(4) 0.010(3) 0.025(3) -0.006(2) 0.014(3) -0.001(3)
C7 0.031(4) 0.025(3) 0.030(3) -0.007(3) 0.009(3) -0.005(3)
N4 0.064(5) 0.030(3) 0.029(3) -0.007(3) 0.025(3) -0.006(3)
C4 0.047(10) 0.082(14) 0.20(2) 0.000 -0.044(12) 0.000
C5 0.023(18) 0.14(2) 0.29(7) 0.13(4) -0.04(3) -0.020(18)
N3 0.079(10) 0.048(8) 0.144(14) 0.000 0.002(9) 0.000

loop_
_atom_type_symbol
_atom_type_description
_atom_type_scat_dispersion_real
_atom_type_scat_dispersion_imag
_atom_type_scat_source
C C 0.0033 0.0016 'International Tables Vol C Tables 4.2.6.8 and 6.1.1.4'
H H 0.0000 0.0000 'International Tables Vol C Tables 4.2.6.8 and 6.1.1.4'
N N 0.0061 0.0033 'International Tables Vol C Tables 4.2.6.8 and 6.1.1.4'
Cu Cu 0.3201 1.2651 'International Tables Vol C Tables 4.2.6.8 and 6.1.1.4'
Br Br -0.2901 2.4595 'International Tables Vol C Tables 4.2.6.8 and 6.1.1.4'
Au Au -2.0133 8.8022 'International Tables Vol C Tables 4.2.6.8 and 6.1.1.4'

loop_
_geom_angle_atom_site_label_1
_geom_angle_atom_site_label_2
_geom_angle_atom_site_label_3
_geom_angle
_geom_angle_site_symmetry_1
_geom_angle_site_symmetry_3
C1 Au1 C1 175.9(3) . 2_655
C1 N1 C2 111.4(4) . .
C1 N1 C10 123.0(5) . .
C2 N1 C10 125.5(4) . .
N1 C1 Au1 125.5(4) . .
N2 C1 Au1 130.6(4) . .
N2 C1 N1 103.8(5) . .
C1 N2 C20 122.6(5) . .
C1 N2 C3 111.4(4) . .
C3 N2 C20 125.9(5) . .
N2 C20 H20A 109.3 . .
N2 C20 H20B 109.3 . .
N2 C20 C21 111.8(4) . .
H20A C20 H20B 107.9 . .
C21 C20 H20A 109.3 . .
C21 C20 H20B 109.3 . .
N2 C3 H3 126.6 . .
C2 C3 N2 106.9(5) . .
C2 C3 H3 126.6 . .
N1 C2 H2 126.8 . .
C3 C2 N1 106.4(5) . .
C3 C2 H2 126.8 . .
N1 C10 H10A 109.1 . .
N1 C10 H10B 109.1 . .
N1 C10 C11 112.7(5) . .
H10A C10 H10B 107.8 . .
C11 C10 H10A 109.1 . .
C11 C10 H10B 109.1 . .
N10 Cu1 Cu2 116.09(13) . 1_545
N10 Cu1 Cu2 116.09(13) 2_655 1_545
N10 Cu1 N10 127.8(3) 2_655 .
N10 Cu1 Br1 104.07(13) . .
N10 Cu1 Br1 104.37(13) . 2_655
N10 Cu1 Br1 104.07(13) 2_655 2_655
N10 Cu1 Br1 104.37(13) 2_655 .
Br1 Cu1 Cu2 56.04(2) . 1_545
Br1 Cu1 Cu2 56.04(2) 2_655 1_545
Br1 Cu1 Br1 112.09(4) 2_655 .
N11 Cu2 Cu1 111.69(13) . 1_565
N11 Cu2 Cu1 111.69(13) 2_655 1_565
N11 Cu2 N11 136.6(3) . 2_655
N11 Cu2 Br1 98.46(13) . 1_565
N11 Cu2 Br1 106.60(13) 2_655 1_565
N11 Cu2 Br1 98.46(13) 2_655 2_665
N11 Cu2 Br1 106.60(13) . 2_665
Br1 Cu2 Cu1 54.16(2) 2_665 1_565
Br1 Cu2 Cu1 54.16(2) 1_565 1_565
Br1 Cu2 Br1 108.32(4) 1_565 2_665
C11 N10 Cu1 122.9(4) . .
C11 N10 C15 118.0(5) . .
C15 N10 Cu1 118.7(4) . .
N10 C11 C10 115.4(5) . .
N10 C11 C12 122.0(5) . .
C12 C11 C10 122.6(5) . .
C21 N11 Cu2 123.6(4) . .
C21 N11 C25 117.5(5) . .
C25 N11 Cu2 117.6(4) . .
N10 C15 H15 118.5 . .
N10 C15 C14 122.9(5) . .
C14 C15 H15 118.5 . .
N11 C21 C20 117.4(5) . .
N11 C21 C22 122.6(5) . .
C22 C21 C20 120.0(5) . .
C22 C23 H23 120.7 . .
C22 C23 C24 118.7(6) . .
C24 C23 H23 120.7 . .
C21 C22 H22 120.2 . .
C23 C22 C21 119.6(6) . .
C23 C22 H22 120.2 . .
C11 C12 H12 120.2 . .
C13 C12 C11 119.6(6) . .
C13 C12 H12 120.2 . .
N11 C25 H25 118.5 . .
N11 C25 C24 122.9(5) . .
C24 C25 H25 118.5 . .
Cu1 Br1 Cu2 69.79(3) . 1_545
C15 C14 H14 120.6 . .
C15 C14 C13 118.8(6) . .
C13 C14 H14 120.6 . .
C23 C24 H24 120.7 . .
C25 C24 C23 118.7(6) . .
C25 C24 H24 120.7 . .
C12 C13 C14 118.7(6) . .
C12 C13 H13 120.7 . .
C14 C13 H13 120.7 . .
N4 C6 C7 177.8(8) . .
C6 C7 H7A 109.5 . .
C6 C7 H7B 109.5 . .
C6 C7 H7C 109.5 . .
H7A C7 H7B 109.5 . .
H7A C7 H7C 109.5 . .
H7B C7 H7C 109.5 . .
C4 C4 C5 0(10) 2_755 .
C4 C4 C5 0(10) 2_755 2_755
C4 C4 N3 0(10) 2_755 .
C5 C4 C5 39(3) 2_755 .
N3 C4 C5 160.5(17) . .
N3 C4 C5 160.5(17) . 2_755
C4 C5 H5A 109.5 . .
C4 C5 H5B 109.5 . .
C4 C5 H5C 109.5 . .
H5A C5 H5B 109.5 . .
H5A C5 H5C 109.5 . .
H5B C5 H5C 109.5 . .
C4 N3 C4 0.000(5) 2_755 .

loop_
_geom_bond_atom_site_label_1
_geom_bond_atom_site_label_2
_geom_bond_distance
_geom_bond_site_symmetry_2
Au1 C1 2.000(5) 2_655
Au1 C1 2.000(5) .
N1 C1 1.358(7) .
N1 C2 1.381(7) .
N1 C10 1.463(7) .
C1 N2 1.353(7) .
N2 C20 1.461(6) .
N2 C3 1.378(7) .
C20 H20A 0.9900 .
C20 H20B 0.9900 .
C20 C21 1.517(7) .
C3 H3 0.9500 .
C3 C2 1.343(8) .
C2 H2 0.9500 .
C10 H10A 0.9900 .
C10 H10B 0.9900 .
C10 C11 1.511(8) .
Cu1 Cu2 2.9248(14) 1_545
Cu1 N10 2.049(5) .
Cu1 N10 2.049(5) 2_655
Cu1 Br1 2.5266(7) .
Cu1 Br1 2.5266(7) 2_655
Cu2 Cu1 2.9248(14) 1_565
Cu2 N11 2.010(5) 2_655
Cu2 N11 2.010(5) .
Cu2 Br1 2.5851(8) 2_665
Cu2 Br1 2.5851(8) 1_565
N10 C11 1.338(7) .
N10 C15 1.355(7) .
C11 C12 1.393(8) .
N11 C21 1.332(7) .
N11 C25 1.358(7) .
C15 H15 0.9500 .
C15 C14 1.374(8) .
C21 C22 1.379(8) .
C23 H23 0.9500 .
C23 C22 1.373(8) .
C23 C24 1.385(9) .
C22 H22 0.9500 .
C12 H12 0.9500 .
C12 C13 1.376(9) .
C25 H25 0.9500 .
C25 C24 1.372(8) .
Br1 Cu2 2.5851(8) 1_545
C14 H14 0.9500 .
C14 C13 1.388(9) .
C24 H24 0.9500 .
C13 H13 0.9500 .
C6 C7 1.467(9) .
C6 N4 1.135(8) .
C7 H7A 0.9800 .
C7 H7B 0.9800 .
C7 H7C 0.9800 .
C4 C4 0.00(4) 2_755
C4 C5 1.54(3) .
C4 C5 1.54(3) 2_755
C4 N3 1.07(2) .
C5 H5A 0.9800 .
C5 H5B 0.9800 .
C5 H5C 0.9800 .
N3 C4 1.07(2) 2_755

loop_
_geom_torsion_atom_site_label_1
_geom_torsion_atom_site_label_2
_geom_torsion_atom_site_label_3
_geom_torsion_atom_site_label_4
_geom_torsion
_geom_torsion_site_symmetry_1
_geom_torsion_site_symmetry_4
Au1 C1 N2 C20 -3.1(8) . .
Au1 C1 N2 C3 179.2(4) . .
N1 C1 N2 C20 178.4(5) . .
N1 C1 N2 C3 0.7(6) . .
N1 C10 C11 N10 -154.8(5) . .
N1 C10 C11 C12 27.9(7) . .
C1 Au1 C1 N1 -0.3(5) 2_655 .
C1 Au1 C1 N2 -178.6(5) 2_655 .
C1 N1 C2 C3 0.9(7) . .
C1 N1 C10 C11 83.3(6) . .
C1 N2 C20 C21 -78.0(6) . .
C1 N2 C3 C2 -0.2(7) . .
N2 C20 C21 N11 132.0(5) . .
N2 C20 C21 C22 -50.6(7) . .
N2 C3 C2 N1 -0.4(6) . .
C20 N2 C3 C2 -177.8(5) . .
C20 C21 C22 C23 -176.7(6) . .
C3 N2 C20 C21 99.4(6) . .
C2 N1 C1 Au1 -179.6(4) . .
C2 N1 C1 N2 -0.9(6) . .
C2 N1 C10 C11 -93.0(6) . .
C10 N1 C1 Au1 3.7(8) . .
C10 N1 C1 N2 -177.7(5) . .
C10 N1 C2 C3 177.5(5) . .
C10 C11 C12 C13 175.4(5) . .
Cu1 Cu2 N11 C21 114.3(4) 1_565 .
Cu1 Cu2 N11 C25 -52.4(4) 1_565 .
Cu1 N10 C11 C10 -5.4(6) . .
Cu1 N10 C11 C12 172.0(4) . .
Cu1 N10 C15 C14 -169.8(5) . .
Cu2 Cu1 N10 C11 -126.3(4) 1_545 .
Cu2 Cu1 N10 C15 45.9(4) 1_545 .
Cu2 N11 C21 C20 10.9(7) . .
Cu2 N11 C21 C22 -166.4(4) . .
Cu2 N11 C25 C24 166.3(5) . .
N10 Cu1 N10 C11 53.7(4) 2_655 .
N10 Cu1 N10 C15 -134.1(4) 2_655 .
N10 Cu1 Br1 Cu2 112.01(13) 2_655 1_545
N10 Cu1 Br1 Cu2 -112.20(13) . 1_545
N10 C11 C12 C13 -1.8(9) . .
N10 C15 C14 C13 -3.2(9) . .
C11 N10 C15 C14 2.8(8) . .
C11 C12 C13 C14 1.3(9) . .
N11 Cu2 N11 C21 -65.7(4) 2_655 .
N11 Cu2 N11 C25 127.6(4) 2_655 .
N11 C21 C22 C23 0.6(9) . .
N11 C25 C24 C23 1.3(9) . .
C15 N10 C11 C10 -177.6(5) . .
C15 N10 C11 C12 -0.3(8) . .
C15 C14 C13 C12 1.0(9) . .
C21 N11 C25 C24 -1.2(8) . .
C22 C23 C24 C25 -0.4(10) . .
C25 N11 C21 C20 177.6(5) . .
C25 N11 C21 C22 0.3(8) . .
Br1 Cu1 N10 C11 174.8(4) 2_655 .
Br1 Cu1 N10 C11 -67.6(4) . .
Br1 Cu1 N10 C15 104.6(4) . .
Br1 Cu1 N10 C15 -13.0(4) 2_655 .
Br1 Cu1 Br1 Cu2 0.0 2_655 1_545
Br1 Cu2 N11 C21 59.6(4) 1_565 .
Br1 Cu2 N11 C21 171.7(4) 2_665 .
Br1 Cu2 N11 C25 -107.1(4) 1_565 .
Br1 Cu2 N11 C25 5.0(4) 2_665 .
C24 C23 C22 C21 -0.5(10) . .
C5 C4 N3 C4 0(100) 2_755 2_755
C5 C4 N3 C4 0(100) . 2_755
